data_7153444
loop_
_publ_author_name
'Mukhopadhyay, Chhanda'
'Tapaswi, Pradip Kumar'
'Butcher, Ray J.'

_publ_section_title
;
 A ligand-free copper (1) catalysed intramolecular N-arylation of
 diazoaminobenzenes in PEG-water: an expeditious protocol towards
 regiospecific 1-aryl benzotriazoles.
;
_journal_issue 20
_journal_name_full 'Organic &amp; biomolecular chemistry'
_journal_page_first 4720
_journal_page_last 4729
_journal_paper_doi 10.1039/c0ob00177e
_journal_volume 8
_journal_year 2010
_chemical_formula_moiety 'C12 H8 I N3'
_chemical_formula_sum 'C12 H8 I N3'
_chemical_formula_weight 321.11
_chemical_name_systematic
; 
 ? 
;
_space_group_IT_number 14
_symmetry_cell_setting monoclinic
_symmetry_space_group_name_Hall '-P 2yn'
_symmetry_space_group_name_H-M 'P 1 21/n 1'
_atom_sites_solution_hydrogens geom
_atom_sites_solution_primary direct
_atom_sites_solution_secondary difmap
_audit_creation_method SHELXL-97
_cell_angle_alpha 90.00
_cell_angle_beta 100.517(3)
_cell_angle_gamma 90.00
_cell_formula_units_Z 4
_cell_length_a 9.8821(3)
_cell_length_b 7.5462(2)
_cell_length_c 14.9402(4)
_cell_measurement_reflns_used 3113
_cell_measurement_temperature 110(2)
_cell_measurement_theta_max 73.8445
_cell_measurement_theta_min 4.5348
_cell_volume 1095.41(5)
_computing_cell_refinement
;
CrysAlisPro, Oxford Diffraction Ltd.,
Version 1.171.33.41 (release 06-05-2009 CrysAlis171 .NET)
(compiled May  6 2009,17:20:42)
;
_computing_data_collection
;
CrysAlisPro, Oxford Diffraction Ltd.,
Version 1.171.33.41 (release 06-05-2009 CrysAlis171 .NET)
(compiled May  6 2009,17:20:42)
;
_computing_data_reduction
;
CrysAlisPro, Oxford Diffraction Ltd.,
Version 1.171.33.41 (release 06-05-2009 CrysAlis171 .NET)
(compiled May  6 2009,17:20:42)
;
_computing_molecular_graphics SHELXTL
_computing_publication_material SHELXTL
_computing_structure_refinement 'SHELXL-97 (Sheldrick, 1997)'
_computing_structure_solution 'SHELXS-97 (Sheldrick, 1990)'
_diffrn_ambient_temperature 110(2)
_diffrn_detector_area_resol_mean 10.5081
_diffrn_measured_fraction_theta_full 0.998
_diffrn_measured_fraction_theta_max 0.966
_diffrn_measurement_device_type 'Xcalibur, Ruby, Gemini'
_diffrn_measurement_method '\w scans'
_diffrn_radiation_monochromator graphite
_diffrn_radiation_source 'Enhance (Cu) X-ray Source'
_diffrn_radiation_type CuK\a
_diffrn_radiation_wavelength 1.54184
_diffrn_reflns_av_R_equivalents 0.0298
_diffrn_reflns_av_sigmaI/netI 0.0267
_diffrn_reflns_limit_h_max 10
_diffrn_reflns_limit_h_min -12
_diffrn_reflns_limit_k_max 9
_diffrn_reflns_limit_k_min -8
_diffrn_reflns_limit_l_max 17
_diffrn_reflns_limit_l_min -18
_diffrn_reflns_number 3982
_diffrn_reflns_theta_full 67.50
_diffrn_reflns_theta_max 74.03
_diffrn_reflns_theta_min 4.98
_diffrn_standards_decay_% <2%
_diffrn_standards_interval_count 50
_diffrn_standards_number 2
_exptl_absorpt_coefficient_mu 22.751
_exptl_absorpt_correction_T_max 0.205
_exptl_absorpt_correction_T_min 0.018
_exptl_absorpt_correction_type analytical
_exptl_absorpt_process_details
;
CrysAlisPro, Oxford Diffraction Ltd.,
Version 1.171.33.41 (release 06-05-2009 CrysAlis171 .NET)
(compiled May  6 2009,17:20:42)
Analytical numeric absorption correction using a multifaceted crystal
            model based on expressions derived by R.C. Clark & J.S. Reid.
(Clark, R. C. & Reid, J. S. (1995). Acta Cryst. A51, 887-897)
;
_exptl_crystal_colour colorless
_exptl_crystal_density_diffrn 1.947
_exptl_crystal_density_method 'not measured'
_exptl_crystal_description chunk
_exptl_crystal_F_000 616
_exptl_crystal_size_max 0.4986
_exptl_crystal_size_mid 0.2473
_exptl_crystal_size_min 0.1987
_refine_diff_density_max 1.418
_refine_diff_density_min -1.139
_refine_diff_density_rms 0.145
_refine_ls_extinction_method none
_refine_ls_goodness_of_fit_ref 1.045
_refine_ls_hydrogen_treatment constr
_refine_ls_matrix_type full
_refine_ls_number_parameters 145
_refine_ls_number_reflns 2160
_refine_ls_number_restraints 0
_refine_ls_restrained_S_all 1.045
_refine_ls_R_factor_all 0.0363
_refine_ls_R_factor_gt 0.0341
_refine_ls_shift/su_max 0.001
_refine_ls_shift/su_mean 0.000
_refine_ls_structure_factor_coef Fsqd
_refine_ls_weighting_details 'calc w=1/[\s^2^(Fo^2^)+(0.0717P)^2^+0.4096P] where P=(Fo^2^+2Fc^2^)/3'
_refine_ls_weighting_scheme calc
_refine_ls_wR_factor_gt 0.0908
_refine_ls_wR_factor_ref 0.0922
_reflns_number_gt 2015
_reflns_number_total 2160
_reflns_threshold_expression I>2\s(I)
_cod_data_source_file c0ob00177e.txt
_cod_data_source_block cm09-3
_cod_original_cell_volume 1095.40(6)
_cod_database_code 7153444

loop_
_symmetry_equiv_pos_as_xyz
'x, y, z'
'-x+1/2, y+1/2, -z+1/2'
'-x, -y, -z'
'x-1/2, -y-1/2, z-1/2'

loop_
_atom_site_label
_atom_site_type_symbol
_atom_site_fract_x
_atom_site_fract_y
_atom_site_fract_z
_atom_site_U_iso_or_equiv
_atom_site_adp_type
_atom_site_occupancy
_atom_site_symmetry_multiplicity
_atom_site_calc_flag
_atom_site_refinement_flags
I I 0.01119(2) 0.79969(3) 0.601790(14) 0.02896(13) Uani 1 1 d .
N1 N 0.3348(3) 1.0156(4) 0.4368(2) 0.0235(5) Uani 1 1 d .
N2 N 0.3270(3) 1.0279(4) 0.5221(2) 0.0236(6) Uani 1 1 d .
N3 N 0.3200(3) 0.8606(4) 0.5568(2) 0.0226(5) Uani 1 1 d .
C1 C 0.3343(3) 0.8392(5) 0.4133(2) 0.0201(6) Uani 1 1 d .
C2 C 0.3469(3) 0.7565(5) 0.3307(2) 0.0240(6) Uani 1 1 d .
H2A H 0.3555 0.8236 0.2782 0.029 Uiso 1 1 calc R
C3 C 0.3462(3) 0.5734(5) 0.3293(2) 0.0258(7) Uani 1 1 d .
H3A H 0.3550 0.5134 0.2747 0.031 Uiso 1 1 calc R
C4 C 0.3326(3) 0.4727(5) 0.4076(3) 0.0271(7) Uani 1 1 d .
H4A H 0.3303 0.3470 0.4036 0.033 Uiso 1 1 calc R
C5 C 0.3226(4) 0.5525(5) 0.4891(2) 0.0254(7) Uani 1 1 d .
H5A H 0.3149 0.4851 0.5417 0.031 Uiso 1 1 calc R
C6 C 0.3244(3) 0.7383(5) 0.4906(2) 0.0217(6) Uani 1 1 d .
C7 C 0.3239(4) 0.8317(4) 0.6517(2) 0.0218(6) Uani 1 1 d .
C8 C 0.2037(4) 0.8000(4) 0.6858(3) 0.0224(7) Uani 1 1 d .
C9 C 0.2137(4) 0.7728(5) 0.7793(3) 0.0239(7) Uani 1 1 d .
H9A H 0.1330 0.7512 0.8037 0.029 Uiso 1 1 calc R
C10 C 0.3415(4) 0.7770(5) 0.8368(3) 0.0263(7) Uani 1 1 d .
H10A H 0.3474 0.7577 0.9003 0.032 Uiso 1 1 calc R
C11 C 0.4596(4) 0.8089(5) 0.8024(3) 0.0265(8) Uani 1 1 d .
H11A H 0.5463 0.8116 0.8423 0.032 Uiso 1 1 calc R
C12 C 0.4524(4) 0.8371(5) 0.7098(3) 0.0259(7) Uani 1 1 d .
H12A H 0.5336 0.8597 0.6860 0.031 Uiso 1 1 calc R

loop_
_atom_site_aniso_label
_atom_site_aniso_U_11
_atom_site_aniso_U_22
_atom_site_aniso_U_33
_atom_site_aniso_U_23
_atom_site_aniso_U_13
_atom_site_aniso_U_12
I 0.02210(17) 0.03898(19) 0.02475(18) 0.00475(7) 0.00150(10) -0.00408(8)
N1 0.0252(13) 0.0212(13) 0.0256(14) 0.0028(11) 0.0084(10) 0.0016(11)
N2 0.0256(13) 0.0204(14) 0.0261(14) 0.0012(11) 0.0082(10) -0.0004(11)
N3 0.0261(13) 0.0190(13) 0.0237(14) 0.0006(11) 0.0072(11) -0.0005(11)
C1 0.0186(14) 0.0219(15) 0.0208(16) 0.0009(12) 0.0063(11) 0.0015(12)
C2 0.0214(15) 0.0269(16) 0.0241(17) -0.0012(14) 0.0047(12) 0.0003(14)
C3 0.0234(15) 0.0279(17) 0.0266(16) -0.0045(13) 0.0057(12) -0.0011(13)
C4 0.0261(15) 0.0206(16) 0.0348(19) -0.0043(14) 0.0060(13) -0.0029(13)
C5 0.0273(15) 0.0221(16) 0.0271(17) 0.0044(13) 0.0053(13) -0.0014(12)
C6 0.0201(15) 0.0225(16) 0.0231(17) 0.0000(13) 0.0057(12) -0.0016(13)
C7 0.0252(16) 0.0179(14) 0.0235(17) -0.0004(12) 0.0078(13) 0.0010(12)
C8 0.0206(16) 0.0226(16) 0.0248(17) 0.0003(11) 0.0060(13) -0.0012(11)
C9 0.0215(16) 0.0256(17) 0.0263(17) 0.0017(13) 0.0088(13) -0.0001(13)
C10 0.0282(18) 0.0266(18) 0.0245(17) 0.0028(13) 0.0061(14) 0.0020(13)
C11 0.0228(17) 0.0272(18) 0.0281(19) -0.0016(12) 0.0014(14) -0.0004(12)
C12 0.0262(17) 0.0237(16) 0.0299(19) -0.0012(13) 0.0109(14) -0.0032(13)

loop_
_atom_type_symbol
_atom_type_description
_atom_type_scat_dispersion_real
_atom_type_scat_dispersion_imag
_atom_type_scat_source
C C 0.0181 0.0091 'International Tables Vol C Tables 4.2.6.8 and 6.1.1.4'
H H 0.0000 0.0000 'International Tables Vol C Tables 4.2.6.8 and 6.1.1.4'
N N 0.0311 0.0180 'International Tables Vol C Tables 4.2.6.8 and 6.1.1.4'
I I -0.3257 6.8362 'International Tables Vol C Tables 4.2.6.8 and 6.1.1.4'

loop_
_geom_angle_atom_site_label_1
_geom_angle_atom_site_label_2
_geom_angle_atom_site_label_3
_geom_angle
N2 N1 C1 108.8(3)
N1 N2 N3 108.8(3)
C6 N3 N2 109.8(3)
C6 N3 C7 128.3(3)
N2 N3 C7 121.5(3)
N1 C1 C6 108.2(3)
N1 C1 C2 130.9(3)
C6 C1 C2 120.8(3)
C3 C2 C1 117.1(3)
C3 C2 H2A 121.5
C1 C2 H2A 121.5
C2 C3 C4 121.5(3)
C2 C3 H3A 119.2
C4 C3 H3A 119.2
C5 C4 C3 121.8(3)
C5 C4 H4A 119.1
C3 C4 H4A 119.1
C4 C5 C6 116.6(3)
C4 C5 H5A 121.7
C6 C5 H5A 121.7
N3 C6 C1 104.3(3)
N3 C6 C5 133.5(3)
C1 C6 C5 122.2(3)
C8 C7 C12 121.0(3)
C8 C7 N3 121.1(3)
C12 C7 N3 117.8(3)
C7 C8 C9 118.6(3)
C7 C8 I 121.8(3)
C9 C8 I 119.6(3)
C10 C9 C8 120.3(3)
C10 C9 H9A 119.8
C8 C9 H9A 119.8
C11 C10 C9 120.5(4)
C11 C10 H10A 119.7
C9 C10 H10A 119.7
C10 C11 C12 120.3(4)
C10 C11 H11A 119.8
C12 C11 H11A 119.8
C11 C12 C7 119.2(3)
C11 C12 H12A 120.4
C7 C12 H12A 120.4

loop_
_geom_bond_atom_site_label_1
_geom_bond_atom_site_label_2
_geom_bond_distance
I C8 2.079(4)
N1 N2 1.294(4)
N1 C1 1.377(5)
N2 N3 1.372(4)
N3 C6 1.360(5)
N3 C7 1.428(5)
C1 C6 1.401(5)
C1 C2 1.409(5)
C2 C3 1.382(5)
C2 H2A 0.9500
C3 C4 1.423(5)
C3 H3A 0.9500
C4 C5 1.378(5)
C4 H4A 0.9500
C5 C6 1.402(5)
C5 H5A 0.9500
C7 C8 1.396(5)
C7 C12 1.402(5)
C8 C9 1.398(5)
C9 C10 1.392(6)
C9 H9A 0.9500
C10 C11 1.380(5)
C10 H10A 0.9500
C11 C12 1.390(5)
C11 H11A 0.9500
C12 H12A 0.9500

loop_
_geom_torsion_atom_site_label_1
_geom_torsion_atom_site_label_2
_geom_torsion_atom_site_label_3
_geom_torsion_atom_site_label_4
_geom_torsion
C1 N1 N2 N3 -0.5(4)
N1 N2 N3 C6 0.4(4)
N1 N2 N3 C7 173.9(3)
N2 N1 C1 C6 0.5(4)
N2 N1 C1 C2 -176.8(3)
N1 C1 C2 C3 178.3(3)
C6 C1 C2 C3 1.2(5)
C1 C2 C3 C4 0.4(5)
C2 C3 C4 C5 -1.5(5)
C3 C4 C5 C6 1.0(5)
N2 N3 C6 C1 -0.1(4)
C7 N3 C6 C1 -173.0(3)
N2 N3 C6 C5 179.0(4)
C7 N3 C6 C5 6.1(6)
N1 C1 C6 N3 -0.2(4)
C2 C1 C6 N3 177.4(3)
N1 C1 C6 C5 -179.4(3)
C2 C1 C6 C5 -1.8(5)
C4 C5 C6 N3 -178.3(4)
C4 C5 C6 C1 0.6(5)
C6 N3 C7 C8 -87.5(5)
N2 N3 C7 C8 100.3(4)
C6 N3 C7 C12 92.8(4)
N2 N3 C7 C12 -79.3(4)
C12 C7 C8 C9 -0.3(5)
N3 C7 C8 C9 -180.0(3)
C12 C7 C8 I 177.9(3)
N3 C7 C8 I -1.7(4)
C7 C8 C9 C10 -0.1(5)
I C8 C9 C10 -178.4(3)
C8 C9 C10 C11 0.3(6)
C9 C10 C11 C12 -0.1(6)
C10 C11 C12 C7 -0.4(5)
C8 C7 C12 C11 0.6(5)
N3 C7 C12 C11 -179.8(3)
